data_7041699
loop_
_publ_author_name
'Mikhalyova, Elena A.'
'Yakovenko, Anastasiya V.'
'Zeller, Matthias'
'Gavrilenko, Konstantin S.'
'Kiskin, Mikhail A.'
'Smola, Sergey S.'
'Dotsenko, Vladimir P.'
'Eremenko, Igor L.'
'Addison, Anthony W.'
'Pavlishchuk, Vitaly V.'

_publ_section_title
;
 Crystal structures and intense luminescence of
 tris(3-(2'-pyridyl)-pyrazolyl)borate Tb(3+) and Eu(3+) complexes with
 carboxylate co-ligands.
;
_journal_issue 11
_journal_name_full 'Dalton transactions (Cambridge, England : 2003)'
_journal_page_first 3457
_journal_page_last 3469
_journal_paper_doi 10.1039/c6dt04757b
_journal_volume 46
_journal_year 2017
_chemical_formula_moiety 'C38 H31 B Eu N9 O5'
_chemical_formula_sum 'C38 H31 B Eu N9 O5'
_chemical_formula_weight 856.49
_space_group_crystal_system monoclinic
_space_group_IT_number 14
_space_group_name_Hall '-P 2yn'
_space_group_name_H-M_alt 'P 1 21/n 1'
_symmetry_space_group_name_Hall '-P 2yn'
_symmetry_space_group_name_H-M 'P 1 21/n 1'
_atom_sites_solution_hydrogens mixed
_atom_sites_solution_primary direct
_atom_sites_solution_secondary difmap
_audit_creation_method SHELXL-2014/7
_audit_update_record
;
2016-11-22 deposited with the CCDC.
2017-01-16 downloaded from the CCDC.
;
_cell_angle_alpha 90
_cell_angle_beta 102.360(2)
_cell_angle_gamma 90
_cell_formula_units_Z 4
_cell_length_a 11.0068(17)
_cell_length_b 17.106(3)
_cell_length_c 19.108(3)
_cell_measurement_reflns_used 5366
_cell_measurement_temperature 100(2)
_cell_measurement_theta_max 26.63
_cell_measurement_theta_min 2.24
_cell_volume 3514.3(10)
_computing_cell_refinement 'Apex2 v2009.7-0'
_computing_data_collection 'Apex2 v2009.7-0 (Bruker, 2009)'
_computing_data_reduction 'SAINT V7.66A (Bruker, 2013)'
_computing_structure_refinement
;  
SHELXL-2014/7 (Sheldrick, 2015), 
SHELXLE Rev780 (H\"ubschle et al., 2011)
;
_computing_structure_solution 'SHELXS-97 (Sheldrick, 2008)'
_diffrn_ambient_temperature 100(2)
_diffrn_measured_fraction_theta_full 0.996
_diffrn_measured_fraction_theta_max 0.920
_diffrn_measurement_device_type 'Bruker AXS SMART APEX CCD diffractometer'
_diffrn_measurement_method '\w scans'
_diffrn_radiation_monochromator graphite
_diffrn_radiation_type MoK\a
_diffrn_radiation_wavelength 0.71073
_diffrn_reflns_av_R_equivalents 0.0418
_diffrn_reflns_av_unetI/netI 0.0574
_diffrn_reflns_Laue_measured_fraction_full 0.996
_diffrn_reflns_Laue_measured_fraction_max 0.920
_diffrn_reflns_limit_h_max 15
_diffrn_reflns_limit_h_min -15
_diffrn_reflns_limit_k_max 24
_diffrn_reflns_limit_k_min -23
_diffrn_reflns_limit_l_max 26
_diffrn_reflns_limit_l_min -26
_diffrn_reflns_number 26391
_diffrn_reflns_point_group_measured_fraction_full 0.996
_diffrn_reflns_point_group_measured_fraction_max 0.920
_diffrn_reflns_theta_full 28.000
_diffrn_reflns_theta_max 31.090
_diffrn_reflns_theta_min 2.182
_diffrn_source 'fine-focus sealed tube'
_exptl_absorpt_coefficient_mu 1.844
_exptl_absorpt_correction_T_max 0.7462
_exptl_absorpt_correction_T_min 0.6131
_exptl_absorpt_correction_type multi-scan
_exptl_absorpt_process_details 'Apex2  v2009.7-0 (Bruker, 2009)'
_exptl_crystal_colour colourless
_exptl_crystal_density_diffrn 1.619
_exptl_crystal_description rod
_exptl_crystal_F_000 1720
_exptl_crystal_preparation ', Luminescent'
_exptl_crystal_size_max 0.290
_exptl_crystal_size_mid 0.100
_exptl_crystal_size_min 0.100
_refine_diff_density_max 1.393
_refine_diff_density_min -1.470
_refine_diff_density_rms 0.135
_refine_ls_extinction_method none
_refine_ls_goodness_of_fit_ref 1.022
_refine_ls_hydrogen_treatment mixed
_refine_ls_matrix_type full
_refine_ls_number_parameters 496
_refine_ls_number_reflns 10371
_refine_ls_number_restraints 2
_refine_ls_restrained_S_all 1.022
_refine_ls_R_factor_all 0.0561
_refine_ls_R_factor_gt 0.0380
_refine_ls_shift/su_max 0.001
_refine_ls_shift/su_mean 0.000
_refine_ls_structure_factor_coef Fsqd
_refine_ls_weighting_details 'w=1/[\s^2^(Fo^2^)+(0.0246P)^2^+4.5900P] where P=(Fo^2^+2Fc^2^)/3'
_refine_ls_weighting_scheme calc
_refine_ls_wR_factor_gt 0.0728
_refine_ls_wR_factor_ref 0.0821
_reflns_Friedel_coverage 0.000
_reflns_number_gt 8098
_reflns_number_total 10371
_reflns_threshold_expression 'I > 2\s(I)'
_cod_data_source_file c6dt04757b2.cif
_cod_data_source_block 10mz654_0m
_cod_depositor_comments 'Adding full bibliography for 7041696--7041708.cif.'
_cod_original_cell_volume 3514.3(9)
_cod_database_code 7041699
_shelx_shelxl_version_number 2014/7
_shelx_space_group_comment
;
The symmetry employed for this shelxl refinement is uniquely defined
by the following loop, which should always be used as a source of
symmetry information in preference to the above space-group names.
They are only intended as comments.
;
_shelx_estimated_absorpt_t_min 0.617
_shelx_estimated_absorpt_t_max 0.837

loop_
_space_group_symop_operation_xyz
'x, y, z'
'-x+1/2, y+1/2, -z+1/2'
'-x, -y, -z'
'x-1/2, -y-1/2, z-1/2'

loop_
_atom_site_label
_atom_site_type_symbol
_atom_site_fract_x
_atom_site_fract_y
_atom_site_fract_z
_atom_site_U_iso_or_equiv
_atom_site_adp_type
_atom_site_occupancy
_atom_site_site_symmetry_order
_atom_site_calc_flag
_atom_site_refinement_flags_posn
_atom_site_refinement_flags_adp
B1 B 0.0859(3) 0.4440(2) 0.2804(2) 0.0199(7) Uani 1 1 d . .
H1A H 0.0215 0.4473 0.3101 0.024 Uiso 1 1 calc R U
C1 C 0.6023(3) 0.30220(19) 0.22536(18) 0.0225(7) Uani 1 1 d . .
H1 H 0.6055 0.3067 0.1762 0.027 Uiso 1 1 calc R U
C2 C 0.7013(3) 0.2665(2) 0.27097(19) 0.0260(7) Uani 1 1 d . .
H2 H 0.7694 0.2464 0.2533 0.031 Uiso 1 1 calc R U
C3 C 0.6991(3) 0.2607(2) 0.34228(19) 0.0280(8) Uani 1 1 d . .
H3 H 0.7669 0.2381 0.3752 0.034 Uiso 1 1 calc R U
C4 C 0.5961(3) 0.2886(2) 0.36538(18) 0.0254(7) Uani 1 1 d . .
H4 H 0.5920 0.2848 0.4144 0.030 Uiso 1 1 calc R U
C5 C 0.4997(3) 0.32191(18) 0.31664(17) 0.0189(6) Uani 1 1 d . .
C6 C 0.3859(3) 0.34922(18) 0.33704(17) 0.0201(6) Uani 1 1 d . .
C7 C 0.3529(3) 0.3501(2) 0.40385(18) 0.0258(7) Uani 1 1 d . .
H7 H 0.4010 0.3328 0.4485 0.031 Uiso 1 1 calc R U
C8 C 0.2350(3) 0.3816(2) 0.39030(17) 0.0250(7) Uani 1 1 d . .
H8 H 0.1865 0.3905 0.4251 0.030 Uiso 1 1 calc R U
C9 C 0.4262(3) 0.6047(2) 0.08629(18) 0.0223(7) Uani 1 1 d . .
H9 H 0.4428 0.5683 0.0520 0.027 Uiso 1 1 calc R U
C10 C 0.4801(3) 0.6778(2) 0.08859(19) 0.0261(7) Uani 1 1 d . .
H10 H 0.5307 0.6915 0.0560 0.031 Uiso 1 1 calc R U
C11 C 0.4588(3) 0.7306(2) 0.1396(2) 0.0271(8) Uani 1 1 d . .
H11 H 0.4978 0.7804 0.1441 0.033 Uiso 1 1 calc R U
C12 C 0.3798(3) 0.70980(19) 0.18395(19) 0.0246(7) Uani 1 1 d . .
H12 H 0.3613 0.7457 0.2182 0.029 Uiso 1 1 calc R U
C13 C 0.3280(3) 0.63546(18) 0.17740(17) 0.0186(6) Uani 1 1 d . .
C14 C 0.2430(3) 0.61029(18) 0.22244(16) 0.0170(6) Uani 1 1 d . .
C15 C 0.1767(3) 0.65280(19) 0.26465(17) 0.0204(6) Uani 1 1 d . .
H15 H 0.1788 0.7075 0.2732 0.024 Uiso 1 1 calc R U
C16 C 0.1077(3) 0.59710(19) 0.29090(17) 0.0210(7) Uani 1 1 d . .
H16 H 0.0517 0.6070 0.3214 0.025 Uiso 1 1 calc R U
C17 C 0.2383(3) 0.43889(18) -0.02063(17) 0.0215(7) Uani 1 1 d . .
H17 H 0.3220 0.4561 -0.0140 0.026 Uiso 1 1 calc R U
C18 C 0.1724(3) 0.42624(19) -0.08997(18) 0.0253(7) Uani 1 1 d . .
H18 H 0.2094 0.4352 -0.1298 0.030 Uiso 1 1 calc R U
C19 C 0.0511(3) 0.4002(2) -0.09957(19) 0.0286(8) Uani 1 1 d . .
H19 H 0.0031 0.3908 -0.1464 0.034 Uiso 1 1 calc R U
C20 C -0.0001(3) 0.3878(2) -0.03999(18) 0.0260(7) Uani 1 1 d . .
H20 H -0.0831 0.3696 -0.0457 0.031 Uiso 1 1 calc R U
C21 C 0.0714(3) 0.40232(18) 0.02779(18) 0.0199(6) Uani 1 1 d . .
C22 C 0.0219(3) 0.39397(18) 0.09249(18) 0.0198(6) Uani 1 1 d . .
C23 C -0.0999(3) 0.38423(19) 0.10280(19) 0.0240(7) Uani 1 1 d . .
H23 H -0.1729 0.3737 0.0674 0.029 Uiso 1 1 calc R U
C24 C -0.0902(3) 0.39327(19) 0.17532(19) 0.0225(7) Uani 1 1 d . .
H24 H -0.1571 0.3905 0.1995 0.027 Uiso 1 1 calc R U
C25 C 0.3564(3) 0.26347(18) 0.07552(17) 0.0195(6) Uani 1 1 d . .
C26 C 0.2993(3) 0.18758(18) 0.04381(17) 0.0205(6) Uani 1 1 d . .
C27 C 0.1908(3) 0.1590(2) 0.06049(18) 0.0247(7) Uani 1 1 d . .
H27 H 0.1498 0.1880 0.0910 0.030 Uiso 1 1 calc R U
C28 C 0.1420(4) 0.0873(2) 0.0321(2) 0.0327(9) Uani 1 1 d . .
H28 H 0.0685 0.0674 0.0441 0.039 Uiso 1 1 calc R U
C29 C 0.1997(4) 0.0457(2) -0.0128(2) 0.0363(9) Uani 1 1 d . .
H29 H 0.1652 -0.0024 -0.0325 0.044 Uiso 1 1 calc R U
C30 C 0.3084(4) 0.0737(2) -0.0296(2) 0.0347(9) Uani 1 1 d . .
H30 H 0.3490 0.0444 -0.0602 0.042 Uiso 1 1 calc R U
C31 C 0.3577(3) 0.1446(2) -0.00159(18) 0.0261(7) Uani 1 1 d . .
H31 H 0.4316 0.1640 -0.0134 0.031 Uiso 1 1 calc R U
C32 C 0.5987(3) 0.51513(18) 0.24834(17) 0.0187(6) Uani 1 1 d . .
C33 C 0.6556(3) 0.57266(18) 0.30640(16) 0.0179(6) Uani 1 1 d . .
C34 C 0.5794(3) 0.6172(2) 0.34054(18) 0.0247(7) Uani 1 1 d . .
H34 H 0.4918 0.6101 0.3283 0.030 Uiso 1 1 calc R U
C35 C 0.6306(3) 0.6716(2) 0.39224(18) 0.0264(7) Uani 1 1 d . .
H35 H 0.5779 0.7028 0.4142 0.032 Uiso 1 1 calc R U
C36 C 0.7585(3) 0.6806(2) 0.41201(19) 0.0285(8) Uani 1 1 d . .
H36 H 0.7939 0.7173 0.4479 0.034 Uiso 1 1 calc R U
C37 C 0.8340(3) 0.6355(2) 0.37886(19) 0.0299(8) Uani 1 1 d . .
H37 H 0.9217 0.6412 0.3925 0.036 Uiso 1 1 calc R U
C38 C 0.7833(3) 0.5819(2) 0.32576(19) 0.0246(7) Uani 1 1 d . .
H38 H 0.8362 0.5518 0.3029 0.029 Uiso 1 1 calc R U
N1 N 0.5024(2) 0.33073(15) 0.24595(14) 0.0189(5) Uani 1 1 d . .
N2 N 0.2931(2) 0.37793(15) 0.28646(14) 0.0178(5) Uani 1 1 d . .
N3 N 0.1998(2) 0.39750(15) 0.32018(14) 0.0197(6) Uani 1 1 d . .
N4 N 0.3519(2) 0.58204(15) 0.12944(14) 0.0191(5) Uani 1 1 d . .
N5 N 0.2170(2) 0.53398(15) 0.22417(14) 0.0179(5) Uani 1 1 d . .
N6 N 0.1326(2) 0.52637(15) 0.26625(14) 0.0181(5) Uani 1 1 d . .
N7 N 0.1907(2) 0.42822(15) 0.03773(14) 0.0176(5) Uani 1 1 d . .
N8 N 0.0998(2) 0.40620(15) 0.15576(14) 0.0191(5) Uani 1 1 d . .
N9 N 0.0305(2) 0.40684(15) 0.20667(15) 0.0193(6) Uani 1 1 d . .
O1 O 0.3025(2) 0.29980(13) 0.11813(11) 0.0201(5) Uani 1 1 d . .
O2 O 0.4545(2) 0.28567(13) 0.05785(12) 0.0242(5) Uani 1 1 d . .
O3 O 0.48618(19) 0.49677(13) 0.24636(11) 0.0191(5) Uani 1 1 d . .
O4 O 0.6631(2) 0.49060(14) 0.20635(13) 0.0255(5) Uani 1 1 d . .
O5 O 0.4893(2) 0.43138(14) 0.10007(12) 0.0195(5) Uani 1 1 d D .
Eu1 Eu 0.32879(2) 0.42840(2) 0.16912(2) 0.01440(5) Uani 1 1 d . .
H5B H 0.493(4) 0.3844(13) 0.087(2) 0.047(13) Uiso 1 1 d D .
H5A H 0.556(3) 0.445(3) 0.128(2) 0.066(17) Uiso 1 1 d D .

loop_
_atom_site_aniso_label
_atom_site_aniso_U_11
_atom_site_aniso_U_22
_atom_site_aniso_U_33
_atom_site_aniso_U_23
_atom_site_aniso_U_13
_atom_site_aniso_U_12
B1 0.0171(17) 0.0225(19) 0.0213(18) -0.0050(14) 0.0068(14) -0.0011(14)
C1 0.0209(16) 0.0232(17) 0.0224(17) -0.0003(13) 0.0025(13) 0.0011(13)
C2 0.0198(16) 0.0266(18) 0.0305(19) 0.0005(14) 0.0032(14) 0.0038(14)
C3 0.0201(17) 0.0305(19) 0.0310(19) 0.0057(15) -0.0002(14) 0.0059(14)
C4 0.0251(17) 0.0279(18) 0.0211(17) 0.0026(14) 0.0003(13) 0.0012(14)
C5 0.0170(15) 0.0153(15) 0.0231(16) -0.0003(12) 0.0018(12) -0.0034(12)
C6 0.0192(16) 0.0187(16) 0.0211(16) 0.0015(12) 0.0013(13) -0.0040(12)
C7 0.0237(17) 0.0325(19) 0.0202(17) 0.0021(14) 0.0024(14) -0.0036(14)
C8 0.0292(18) 0.0296(18) 0.0178(16) -0.0035(14) 0.0087(14) -0.0040(14)
C9 0.0207(16) 0.0243(17) 0.0221(17) 0.0018(13) 0.0047(13) 0.0001(13)
C10 0.0258(18) 0.0261(18) 0.0275(18) 0.0071(14) 0.0080(15) -0.0004(14)
C11 0.0251(18) 0.0174(16) 0.040(2) 0.0014(14) 0.0084(15) -0.0039(13)
C12 0.0307(18) 0.0150(15) 0.0325(19) -0.0012(13) 0.0167(15) -0.0010(13)
C13 0.0134(14) 0.0179(15) 0.0239(17) 0.0011(12) 0.0026(12) -0.0004(12)
C14 0.0135(14) 0.0168(15) 0.0193(15) -0.0030(12) 0.0006(11) -0.0006(11)
C15 0.0197(16) 0.0187(15) 0.0211(16) -0.0053(12) 0.0006(12) 0.0033(12)
C16 0.0180(15) 0.0224(16) 0.0217(16) -0.0049(13) 0.0021(13) 0.0009(12)
C17 0.0221(16) 0.0209(16) 0.0210(16) -0.0003(13) 0.0035(13) 0.0008(13)
C18 0.0311(18) 0.0230(17) 0.0203(16) 0.0003(14) 0.0020(14) 0.0030(15)
C19 0.0269(18) 0.0293(19) 0.0251(18) -0.0038(15) -0.0044(14) 0.0047(15)
C20 0.0217(17) 0.0289(18) 0.0240(18) -0.0023(14) -0.0024(14) 0.0016(14)
C21 0.0167(15) 0.0153(14) 0.0258(17) -0.0019(12) 0.0005(13) 0.0014(12)
C22 0.0157(15) 0.0162(15) 0.0251(17) -0.0036(12) -0.0007(13) 0.0013(12)
C23 0.0126(15) 0.0223(17) 0.036(2) -0.0027(14) 0.0037(14) -0.0013(12)
C24 0.0121(14) 0.0217(16) 0.0348(19) -0.0029(14) 0.0075(13) -0.0030(12)
C25 0.0227(16) 0.0151(15) 0.0183(15) 0.0032(12) -0.0008(12) 0.0005(12)
C26 0.0218(16) 0.0186(15) 0.0178(15) -0.0024(12) -0.0034(12) 0.0003(12)
C27 0.0242(17) 0.0253(17) 0.0226(17) -0.0006(14) 0.0006(14) 0.0010(14)
C28 0.0285(19) 0.031(2) 0.034(2) 0.0004(16) -0.0023(16) -0.0103(15)
C29 0.043(2) 0.0227(18) 0.037(2) -0.0059(16) -0.0039(18) -0.0047(17)
C30 0.042(2) 0.0253(19) 0.035(2) -0.0110(16) 0.0052(17) 0.0032(17)
C31 0.0255(18) 0.0242(18) 0.0259(18) 0.0012(14) -0.0004(14) 0.0045(14)
C32 0.0150(15) 0.0171(15) 0.0227(16) 0.0017(12) 0.0012(12) -0.0005(12)
C33 0.0164(14) 0.0188(15) 0.0175(15) 0.0011(12) 0.0014(11) -0.0003(12)
C34 0.0197(16) 0.0254(18) 0.0284(18) -0.0032(14) 0.0040(14) -0.0005(13)
C35 0.0272(18) 0.0279(18) 0.0254(18) -0.0045(14) 0.0084(15) -0.0006(14)
C36 0.0276(19) 0.0292(19) 0.0284(19) -0.0043(15) 0.0051(15) -0.0075(15)
C37 0.0174(16) 0.038(2) 0.033(2) -0.0062(16) 0.0029(14) -0.0061(15)
C38 0.0152(15) 0.0282(18) 0.0292(18) -0.0049(14) 0.0025(13) -0.0018(13)
N1 0.0156(13) 0.0187(13) 0.0208(14) -0.0016(11) 0.0005(10) -0.0020(10)
N2 0.0161(13) 0.0176(13) 0.0199(13) -0.0007(10) 0.0041(10) -0.0012(10)
N3 0.0177(13) 0.0186(13) 0.0248(14) -0.0020(11) 0.0088(11) -0.0014(10)
N4 0.0213(13) 0.0226(14) 0.0139(12) 0.0017(10) 0.0046(10) 0.0002(11)
N5 0.0131(12) 0.0199(13) 0.0218(14) -0.0006(11) 0.0059(10) -0.0006(10)
N6 0.0144(12) 0.0188(13) 0.0219(14) -0.0029(11) 0.0054(10) 0.0001(10)
N7 0.0164(12) 0.0148(12) 0.0199(13) -0.0002(10) 0.0001(10) 0.0009(10)
N8 0.0145(13) 0.0211(13) 0.0225(14) -0.0028(11) 0.0053(11) -0.0008(10)
N9 0.0127(12) 0.0208(13) 0.0257(15) -0.0028(11) 0.0069(11) 0.0002(10)
O1 0.0215(11) 0.0192(11) 0.0194(11) -0.0017(9) 0.0038(9) 0.0014(9)
O2 0.0225(12) 0.0243(12) 0.0269(13) -0.0028(10) 0.0080(10) -0.0019(10)
O3 0.0140(10) 0.0210(11) 0.0216(12) -0.0027(9) 0.0027(9) -0.0024(9)
O4 0.0172(12) 0.0303(13) 0.0300(13) -0.0078(10) 0.0073(10) -0.0029(10)
O5 0.0171(11) 0.0207(12) 0.0213(12) -0.0037(10) 0.0053(9) -0.0019(10)
Eu1 0.01137(7) 0.01543(7) 0.01649(8) -0.00132(6) 0.00319(5) -0.00071(6)

loop_
_atom_type_symbol
_atom_type_description
_atom_type_scat_dispersion_real
_atom_type_scat_dispersion_imag
_atom_type_scat_source
C C 0.0033 0.0016 'International Tables Vol C Tables 4.2.6.8 and 6.1.1.4'
H H 0.0000 0.0000 'International Tables Vol C Tables 4.2.6.8 and 6.1.1.4'
B B 0.0013 0.0007 'International Tables Vol C Tables 4.2.6.8 and 6.1.1.4'
N N 0.0061 0.0033 'International Tables Vol C Tables 4.2.6.8 and 6.1.1.4'
O O 0.0106 0.0060 'International Tables Vol C Tables 4.2.6.8 and 6.1.1.4'
Eu Eu -0.1578 3.6682 'International Tables Vol C Tables 4.2.6.8 and 6.1.1.4'

loop_
_geom_angle_atom_site_label_1
_geom_angle_atom_site_label_2
_geom_angle_atom_site_label_3
_geom_angle
N3 B1 N6 106.9(3)
N3 B1 N9 111.0(3)
N6 B1 N9 107.2(3)
N3 B1 H1A 110.5
N6 B1 H1A 110.5
N9 B1 H1A 110.5
N1 C1 C2 124.2(3)
N1 C1 H1 117.9
C2 C1 H1 117.9
C3 C2 C1 118.6(3)
C3 C2 H2 120.7
C1 C2 H2 120.7
C2 C3 C4 118.8(3)
C2 C3 H3 120.6
C4 C3 H3 120.6
C5 C4 C3 119.4(3)
C5 C4 H4 120.3
C3 C4 H4 120.3
N1 C5 C4 122.6(3)
N1 C5 C6 115.3(3)
C4 C5 C6 122.1(3)
N2 C6 C7 110.3(3)
N2 C6 C5 119.2(3)
C7 C6 C5 130.5(3)
C8 C7 C6 104.5(3)
C8 C7 H7 127.8
C6 C7 H7 127.8
N3 C8 C7 109.1(3)
N3 C8 H8 125.5
C7 C8 H8 125.5
N4 C9 C10 123.9(3)
N4 C9 H9 118.0
C10 C9 H9 118.0
C9 C10 C11 118.4(3)
C9 C10 H10 120.8
C11 C10 H10 120.8
C12 C11 C10 119.1(3)
C12 C11 H11 120.4
C10 C11 H11 120.4
C11 C12 C13 118.6(3)
C11 C12 H12 120.7
C13 C12 H12 120.7
N4 C13 C12 122.8(3)
N4 C13 C14 116.0(3)
C12 C13 C14 121.2(3)
N5 C14 C15 110.5(3)
N5 C14 C13 117.9(3)
C15 C14 C13 131.5(3)
C16 C15 C14 104.3(3)
C16 C15 H15 127.9
C14 C15 H15 127.9
N6 C16 C15 108.9(3)
N6 C16 H16 125.5
C15 C16 H16 125.5
N7 C17 C18 123.8(3)
N7 C17 H17 118.1
C18 C17 H17 118.1
C19 C18 C17 118.1(3)
C19 C18 H18 121.0
C17 C18 H18 121.0
C18 C19 C20 119.3(3)
C18 C19 H19 120.3
C20 C19 H19 120.3
C21 C20 C19 119.3(3)
C21 C20 H20 120.3
C19 C20 H20 120.3
N7 C21 C20 121.8(3)
N7 C21 C22 115.9(3)
C20 C21 C22 122.2(3)
N8 C22 C23 109.7(3)
N8 C22 C21 117.7(3)
C23 C22 C21 132.1(3)
C24 C23 C22 104.9(3)
C24 C23 H23 127.5
C22 C23 H23 127.5
N9 C24 C23 108.8(3)
N9 C24 H24 125.6
C23 C24 H24 125.6
O2 C25 O1 124.8(3)
O2 C25 C26 117.3(3)
O1 C25 C26 117.9(3)
C27 C26 C31 119.4(3)
C27 C26 C25 120.9(3)
C31 C26 C25 119.7(3)
C26 C27 C28 119.7(3)
C26 C27 H27 120.1
C28 C27 H27 120.1
C29 C28 C27 120.4(4)
C29 C28 H28 119.8
C27 C28 H28 119.8
C28 C29 C30 120.2(3)
C28 C29 H29 119.9
C30 C29 H29 119.9
C31 C30 C29 119.8(3)
C31 C30 H30 120.1
C29 C30 H30 120.1
C30 C31 C26 120.4(3)
C30 C31 H31 119.8
C26 C31 H31 119.8
O4 C32 O3 125.5(3)
O4 C32 C33 119.1(3)
O3 C32 C33 115.5(3)
C38 C33 C34 119.4(3)
C38 C33 C32 120.5(3)
C34 C33 C32 120.1(3)
C35 C34 C33 120.4(3)
C35 C34 H34 119.8
C33 C34 H34 119.8
C36 C35 C34 120.2(3)
C36 C35 H35 119.9
C34 C35 H35 119.9
C37 C36 C35 119.2(3)
C37 C36 H36 120.4
C35 C36 H36 120.4
C36 C37 C38 121.0(3)
C36 C37 H37 119.5
C38 C37 H37 119.5
C33 C38 C37 119.7(3)
C33 C38 H38 120.1
C37 C38 H38 120.1
C1 N1 C5 116.3(3)
C1 N1 Eu1 126.3(2)
C5 N1 Eu1 116.14(19)
C6 N2 N3 106.5(2)
C6 N2 Eu1 121.9(2)
N3 N2 Eu1 127.92(19)
C8 N3 N2 109.6(3)
C8 N3 B1 128.9(3)
N2 N3 B1 120.6(3)
C9 N4 C13 116.9(3)
C9 N4 Eu1 123.3(2)
C13 N4 Eu1 114.34(19)
C14 N5 N6 106.6(2)
C14 N5 Eu1 123.95(19)
N6 N5 Eu1 129.12(19)
C16 N6 N5 109.7(3)
C16 N6 B1 131.1(3)
N5 N6 B1 119.1(2)
C17 N7 C21 117.7(3)
C17 N7 Eu1 122.8(2)
C21 N7 Eu1 118.3(2)
C22 N8 N9 107.4(2)
C22 N8 Eu1 123.4(2)
N9 N8 Eu1 129.2(2)
C24 N9 N8 109.2(3)
C24 N9 B1 129.1(3)
N8 N9 B1 118.9(2)
C25 O1 Eu1 132.7(2)
C32 O3 Eu1 136.8(2)
Eu1 O5 H5B 103(3)
Eu1 O5 H5A 107(3)
H5B O5 H5A 111(4)
O3 Eu1 O1 136.45(7)
O3 Eu1 O5 78.74(8)
O1 Eu1 O5 80.59(8)
O3 Eu1 N8 137.21(8)
O1 Eu1 N8 77.80(8)
O5 Eu1 N8 141.49(8)
O3 Eu1 N2 81.07(8)
O1 Eu1 N2 91.09(8)
O5 Eu1 N2 139.99(8)
N8 Eu1 N2 72.10(8)
O3 Eu1 N5 75.02(8)
O1 Eu1 N5 142.59(8)
O5 Eu1 N5 133.33(8)
N8 Eu1 N5 65.40(8)
N2 Eu1 N5 72.06(8)
O3 Eu1 N7 143.06(8)
O1 Eu1 N7 67.55(8)
O5 Eu1 N7 79.65(8)
N8 Eu1 N7 62.73(8)
N2 Eu1 N7 132.85(8)
N5 Eu1 N7 99.40(8)
O3 Eu1 N1 68.04(8)
O1 Eu1 N1 70.46(8)
O5 Eu1 N1 78.29(8)
N8 Eu1 N1 122.46(8)
N2 Eu1 N1 62.16(8)
N5 Eu1 N1 124.10(8)
N7 Eu1 N1 134.99(8)
O3 Eu1 N4 66.26(8)
O1 Eu1 N4 140.48(7)
O5 Eu1 N4 73.11(8)
N8 Eu1 N4 105.41(8)
N2 Eu1 N4 127.85(8)
N5 Eu1 N4 61.18(8)
N7 Eu1 N4 78.94(8)
N1 Eu1 N4 129.60(8)
O3 Eu1 H5B 90.5(8)
O1 Eu1 H5B 63.4(6)
O5 Eu1 H5B 17.5(6)
N8 Eu1 H5B 132.2(8)
N2 Eu1 H5B 131.7(8)
N5 Eu1 H5B 150.6(6)
N7 Eu1 H5B 76.7(9)
N1 Eu1 H5B 70.6(9)
N4 Eu1 H5B 89.6(6)
O3 Eu1 H5A 62.5(7)
O1 Eu1 H5A 91.0(9)
O5 Eu1 H5A 16.8(7)
N8 Eu1 H5A 158.2(7)
N2 Eu1 H5A 127.4(8)
N5 Eu1 H5A 126.0(9)
N7 Eu1 H5A 95.8(7)
N1 Eu1 H5A 69.3(10)
N4 Eu1 H5A 71.6(10)
H5B Eu1 H5A 29.2(10)

loop_
_geom_bond_atom_site_label_1
_geom_bond_atom_site_label_2
_geom_bond_distance
B1 N3 1.541(5)
B1 N6 1.544(4)
B1 N9 1.547(4)
B1 H1A 1.0000
C1 N1 1.337(4)
C1 C2 1.384(5)
C1 H1 0.9500
C2 C3 1.372(5)
C2 H2 0.9500
C3 C4 1.387(5)
C3 H3 0.9500
C4 C5 1.376(4)
C4 H4 0.9500
C5 N1 1.366(4)
C5 C6 1.466(4)
C6 N2 1.340(4)
C6 C7 1.400(4)
C7 C8 1.377(5)
C7 H7 0.9500
C8 N3 1.341(4)
C8 H8 0.9500
C9 N4 1.336(4)
C9 C10 1.381(5)
C9 H9 0.9500
C10 C11 1.385(5)
C10 H10 0.9500
C11 C12 1.384(4)
C11 H11 0.9500
C12 C13 1.388(4)
C12 H12 0.9500
C13 N4 1.359(4)
C13 C14 1.465(4)
C14 N5 1.338(4)
C14 C15 1.402(4)
C15 C16 1.378(4)
C15 H15 0.9500
C16 N6 1.348(4)
C16 H16 0.9500
C17 N7 1.342(4)
C17 C18 1.385(5)
C17 H17 0.9500
C18 C19 1.382(5)
C18 H18 0.9500
C19 C20 1.390(5)
C19 H19 0.9500
C20 C21 1.386(4)
C20 H20 0.9500
C21 N7 1.361(4)
C21 C22 1.461(4)
C22 N8 1.340(4)
C22 C23 1.405(4)
C23 C24 1.376(5)
C23 H23 0.9500
C24 N9 1.355(4)
C24 H24 0.9500
C25 O2 1.257(4)
C25 O1 1.268(4)
C25 C26 1.511(4)
C26 C27 1.390(5)
C26 C31 1.394(4)
C27 C28 1.401(5)
C27 H27 0.9500
C28 C29 1.371(5)
C28 H28 0.9500
C29 C30 1.389(6)
C29 H29 0.9500
C30 C31 1.389(5)
C30 H30 0.9500
C31 H31 0.9500
C32 O4 1.251(4)
C32 O3 1.271(4)
C32 C33 1.515(4)
C33 C38 1.383(4)
C33 C34 1.394(4)
C34 C35 1.387(5)
C34 H34 0.9500
C35 C36 1.385(5)
C35 H35 0.9500
C36 C37 1.383(5)
C36 H36 0.9500
C37 C38 1.393(5)
C37 H37 0.9500
C38 H38 0.9500
N1 Eu1 2.719(3)
N2 N3 1.365(3)
N2 Eu1 2.511(3)
N4 Eu1 2.762(3)
N5 N6 1.358(3)
N5 Eu1 2.537(3)
N7 Eu1 2.642(3)
N8 N9 1.358(3)
N8 Eu1 2.508(3)
O1 Eu1 2.398(2)
O3 Eu1 2.335(2)
O5 Eu1 2.421(2)
O5 H5B 0.844(19)
O5 H5A 0.840(19)
Eu1 H5B 2.74(4)
Eu1 H5A 2.79(4)

loop_
_geom_hbond_atom_site_label_D
_geom_hbond_atom_site_label_H
_geom_hbond_atom_site_label_A
_geom_hbond_distance_DH
_geom_hbond_distance_HA
_geom_hbond_distance_DA
_geom_hbond_angle_DHA
O5 H5A O4 0.840(19) 1.87(2) 2.673(3) 160(5)
O5 H5B O2 0.844(19) 1.80(2) 2.623(3) 164(4)

loop_
_geom_torsion_atom_site_label_1
_geom_torsion_atom_site_label_2
_geom_torsion_atom_site_label_3
_geom_torsion_atom_site_label_4
_geom_torsion
N1 C1 C2 C3 -1.2(5)
C1 C2 C3 C4 2.1(5)
C2 C3 C4 C5 -0.7(5)
C3 C4 C5 N1 -1.8(5)
C3 C4 C5 C6 177.2(3)
N1 C5 C6 N2 2.0(4)
C4 C5 C6 N2 -177.0(3)
N1 C5 C6 C7 -179.1(3)
C4 C5 C6 C7 1.9(5)
N2 C6 C7 C8 -0.4(4)
C5 C6 C7 C8 -179.5(3)
C6 C7 C8 N3 0.7(4)
N4 C9 C10 C11 1.5(5)
C9 C10 C11 C12 -3.1(5)
C10 C11 C12 C13 2.2(5)
C11 C12 C13 N4 0.2(5)
C11 C12 C13 C14 -179.5(3)
N4 C13 C14 N5 13.8(4)
C12 C13 C14 N5 -166.4(3)
N4 C13 C14 C15 -163.7(3)
C12 C13 C14 C15 16.1(5)
N5 C14 C15 C16 -0.9(4)
C13 C14 C15 C16 176.7(3)
C14 C15 C16 N6 0.5(4)
N7 C17 C18 C19 -0.8(5)
C17 C18 C19 C20 0.1(5)
C18 C19 C20 C21 0.4(5)
C19 C20 C21 N7 -0.2(5)
C19 C20 C21 C22 177.2(3)
N7 C21 C22 N8 -5.2(4)
C20 C21 C22 N8 177.3(3)
N7 C21 C22 C23 165.7(3)
C20 C21 C22 C23 -11.8(6)
N8 C22 C23 C24 1.4(4)
C21 C22 C23 C24 -170.0(3)
C22 C23 C24 N9 -0.6(4)
O2 C25 C26 C27 -179.9(3)
O1 C25 C26 C27 0.5(5)
O2 C25 C26 C31 1.5(4)
O1 C25 C26 C31 -178.1(3)
C31 C26 C27 C28 0.6(5)
C25 C26 C27 C28 -178.0(3)
C26 C27 C28 C29 -1.0(5)
C27 C28 C29 C30 1.2(6)
C28 C29 C30 C31 -1.0(6)
C29 C30 C31 C26 0.6(6)
C27 C26 C31 C30 -0.4(5)
C25 C26 C31 C30 178.2(3)
O4 C32 C33 C38 -17.5(5)
O3 C32 C33 C38 163.5(3)
O4 C32 C33 C34 162.2(3)
O3 C32 C33 C34 -16.9(4)
C38 C33 C34 C35 1.5(5)
C32 C33 C34 C35 -178.1(3)
C33 C34 C35 C36 -2.0(5)
C34 C35 C36 C37 0.9(5)
C35 C36 C37 C38 0.5(6)
C34 C33 C38 C37 -0.1(5)
C32 C33 C38 C37 179.5(3)
C36 C37 C38 C33 -0.9(6)
C2 C1 N1 C5 -1.2(5)
C2 C1 N1 Eu1 165.8(2)
C4 C5 N1 C1 2.7(5)
C6 C5 N1 C1 -176.3(3)
C4 C5 N1 Eu1 -165.7(2)
C6 C5 N1 Eu1 15.3(3)
C7 C6 N2 N3 0.0(3)
C5 C6 N2 N3 179.2(3)
C7 C6 N2 Eu1 160.0(2)
C5 C6 N2 Eu1 -20.9(4)
C7 C8 N3 N2 -0.7(4)
C7 C8 N3 B1 -169.9(3)
C6 N2 N3 C8 0.4(3)
Eu1 N2 N3 C8 -158.0(2)
C6 N2 N3 B1 170.7(3)
Eu1 N2 N3 B1 12.3(4)
N6 B1 N3 C8 101.0(4)
N9 B1 N3 C8 -142.4(3)
N6 B1 N3 N2 -67.2(3)
N9 B1 N3 N2 49.4(4)
C10 C9 N4 C13 0.9(5)
C10 C9 N4 Eu1 -151.7(3)
C12 C13 N4 C9 -1.8(5)
C14 C13 N4 C9 178.0(3)
C12 C13 N4 Eu1 153.2(3)
C14 C13 N4 Eu1 -27.0(3)
C15 C14 N5 N6 0.9(3)
C13 C14 N5 N6 -177.1(3)
C15 C14 N5 Eu1 -172.7(2)
C13 C14 N5 Eu1 9.3(4)
C15 C16 N6 N5 0.0(4)
C15 C16 N6 B1 177.6(3)
C14 N5 N6 C16 -0.6(3)
Eu1 N5 N6 C16 172.6(2)
C14 N5 N6 B1 -178.5(3)
Eu1 N5 N6 B1 -5.3(4)
N3 B1 N6 C16 -115.0(3)
N9 B1 N6 C16 125.9(3)
N3 B1 N6 N5 62.4(3)
N9 B1 N6 N5 -56.7(3)
C18 C17 N7 C21 1.0(5)
C18 C17 N7 Eu1 168.8(2)
C20 C21 N7 C17 -0.5(5)
C22 C21 N7 C17 -178.0(3)
C20 C21 N7 Eu1 -168.8(2)
C22 C21 N7 Eu1 13.6(3)
C23 C22 N8 N9 -1.7(4)
C21 C22 N8 N9 171.1(3)
C23 C22 N8 Eu1 -179.5(2)
C21 C22 N8 Eu1 -6.7(4)
C23 C24 N9 N8 -0.5(4)
C23 C24 N9 B1 160.2(3)
C22 N8 N9 C24 1.4(3)
Eu1 N8 N9 C24 179.0(2)
C22 N8 N9 B1 -161.6(3)
Eu1 N8 N9 B1 16.0(4)
N3 B1 N9 C24 136.0(3)
N6 B1 N9 C24 -107.6(3)
N3 B1 N9 N8 -64.9(4)
N6 B1 N9 N8 51.5(3)
O2 C25 O1 Eu1 11.5(5)
C26 C25 O1 Eu1 -168.91(19)
O4 C32 O3 Eu1 -8.5(5)
C33 C32 O3 Eu1 170.5(2)
